data_7248108
loop_
_publ_author_name
'McGehee, Keegan'
'Saito, Koichiro'
'Kwaria, Dennis'
'Minamikawa, Hiroyuki'
'Norikane, Yasuo'

_publ_section_title
;
 Releasing a bound molecular spring with light: a visible light-triggered
 photosalient effect tied to polymorphism.
;
_journal_issue 8
_journal_name_full 'Physical chemistry chemical physics : PCCP'
_journal_page_first 6834
_journal_page_last 6843
_journal_paper_doi 10.1039/d3cp04691e
_journal_volume 26
_journal_year 2024
_chemical_formula_sum 'C12 H6 Br4 N2'
_chemical_formula_weight 497.83
_space_group_crystal_system monoclinic
_space_group_IT_number 14
_space_group_name_Hall '-P 2ybc'
_space_group_name_H-M_alt 'P 1 21/c 1'
_atom_sites_solution_hydrogens geom
_audit_creation_method SHELXL-2018/3
_audit_update_record
;
2023-09-15 deposited with the CCDC.	2023-12-11 downloaded from the CCDC.
;
_cell_angle_alpha 90
_cell_angle_beta 109.223(19)
_cell_angle_gamma 90
_cell_formula_units_Z 4
_cell_length_a 11.13(2)
_cell_length_b 7.520(13)
_cell_length_c 16.82(3)
_cell_measurement_reflns_used 2192
_cell_measurement_temperature 170(2)
_cell_measurement_theta_max 27.50
_cell_measurement_theta_min 3.30
_cell_volume 1329(4)
_computing_structure_refinement 'SHELXL-2018/3 (Sheldrick, 2018)'
_diffrn_ambient_temperature 170(2)
_diffrn_measured_fraction_theta_full 0.998
_diffrn_measured_fraction_theta_max 0.995
_diffrn_measurement_device_type 'Rigaku XtaLAB mini'
_diffrn_radiation_type MoK\a
_diffrn_radiation_wavelength 0.71075
_diffrn_reflns_av_R_equivalents 0.1363
_diffrn_reflns_av_unetI/netI 0.1142
_diffrn_reflns_Laue_measured_fraction_full 0.998
_diffrn_reflns_Laue_measured_fraction_max 0.995
_diffrn_reflns_limit_h_max 14
_diffrn_reflns_limit_h_min -14
_diffrn_reflns_limit_k_max 9
_diffrn_reflns_limit_k_min -9
_diffrn_reflns_limit_l_max 21
_diffrn_reflns_limit_l_min -22
_diffrn_reflns_number 13295
_diffrn_reflns_point_group_measured_fraction_full 0.998
_diffrn_reflns_point_group_measured_fraction_max 0.995
_diffrn_reflns_theta_full 25.242
_diffrn_reflns_theta_max 27.805
_diffrn_reflns_theta_min 3.331
_exptl_absorpt_coefficient_mu 12.091
_exptl_absorpt_correction_T_max 0.297
_exptl_absorpt_correction_T_min 0.222
_exptl_absorpt_correction_type multi-scan
_exptl_absorpt_process_details 'REQAB (Rigaku, 1998)'
_exptl_crystal_colour orange
_exptl_crystal_density_diffrn 2.488
_exptl_crystal_description prism
_exptl_crystal_F_000 928
_exptl_crystal_size_max 0.200
_exptl_crystal_size_mid 0.100
_exptl_crystal_size_min 0.100
_refine_diff_density_max 1.685
_refine_diff_density_min -0.786
_refine_diff_density_rms 0.230
_refine_ls_extinction_method none
_refine_ls_goodness_of_fit_ref 1.119
_refine_ls_hydrogen_treatment constr
_refine_ls_matrix_type full
_refine_ls_number_parameters 163
_refine_ls_number_reflns 3124
_refine_ls_number_restraints 0
_refine_ls_restrained_S_all 1.119
_refine_ls_R_factor_all 0.1802
_refine_ls_R_factor_gt 0.1144
_refine_ls_shift/su_max 0.000
_refine_ls_shift/su_mean 0.000
_refine_ls_structure_factor_coef Fsqd
_refine_ls_weighting_details 'w=1/[\s^2^(Fo^2^)+(0.0898P)^2^+21.0366P] where P=(Fo^2^+2Fc^2^)/3'
_refine_ls_weighting_scheme calc
_refine_ls_wR_factor_gt 0.2395
_refine_ls_wR_factor_ref 0.2757
_reflns_Friedel_coverage 0.000
_reflns_number_gt 1837
_reflns_number_total 3124
_reflns_threshold_expression 'I > 2\s(I)'
_cod_data_source_file d3cp04691e4.cif
_cod_data_source_block 4BrAzo_cis
_cod_depositor_comments 'Adding full bibliography for 7248107--7248109.cif.'
_cod_original_sg_symbol_H-M 'P 21/c'
_cod_database_code 7248108
_shelx_shelxl_version_number 2018/3
_shelx_space_group_comment
;
The symmetry employed for this shelxl refinement is uniquely defined
by the following loop, which should always be used as a source of
symmetry information in preference to the above space-group names.
They are only intended as comments.
;
_shelx_estimated_absorpt_t_min 0.196
_shelx_estimated_absorpt_t_max 0.378

loop_
_space_group_symop_operation_xyz
'x, y, z'
'-x, y+1/2, -z+1/2'
'-x, -y, -z'
'x, -y-1/2, z-1/2'

loop_
_atom_site_label
_atom_site_type_symbol
_atom_site_fract_x
_atom_site_fract_y
_atom_site_fract_z
_atom_site_U_iso_or_equiv
_atom_site_adp_type
_atom_site_occupancy
_atom_site_site_symmetry_order
_atom_site_calc_flag
_atom_site_refinement_flags_posn
_atom_site_refinement_flags_adp
_atom_site_refinement_flags_occupancy
_atom_site_disorder_assembly
_atom_site_disorder_group
Br1 Br 0.44262(19) 0.3103(3) 0.42281(13) 0.0603(6) Uani 1 1 d . . . . .
Br2 Br 0.78966(19) 0.2398(3) 0.54427(11) 0.0579(6) Uani 1 1 d . . . . .
Br3 Br 0.9090(2) 0.5326(3) 0.27054(12) 0.0602(6) Uani 1 1 d . . . . .
Br4 Br 0.78117(19) 0.0847(3) 0.25571(13) 0.0616(6) Uani 1 1 d . . . . .
N9 N 0.6374(15) 0.3601(18) 0.3449(9) 0.047(4) Uani 1 1 d . . . . .
N12 N 0.7406(15) 0.439(2) 0.3682(10) 0.052(4) Uani 1 1 d . . . . .
C5 C 0.6713(13) 0.041(2) 0.3141(10) 0.042(4) Uani 1 1 d . . . . .
C6 C 0.6214(14) 0.176(2) 0.3504(9) 0.036(3) Uani 1 1 d . . . . .
C7 C 0.4885(17) -0.038(2) 0.3850(11) 0.048(4) Uani 1 1 d . . . . .
H7 H 0.422438 -0.065349 0.407235 0.057 Uiso 1 1 calc R U . . .
C8 C 0.8607(18) 0.359(2) 0.4051(10) 0.043(4) Uani 1 1 d . . . . .
C10 C 0.5513(19) -0.177(3) 0.3558(11) 0.060(6) Uani 1 1 d . . . . .
H10 H 0.531394 -0.298354 0.362153 0.072 Uiso 1 1 calc R U . . .
C11 C 1.0252(19) 0.210(2) 0.5179(13) 0.055(5) Uani 1 1 d . . . . .
H11 H 1.049399 0.144894 0.569119 0.066 Uiso 1 1 calc R U . . .
C14 C 0.5241(16) 0.129(2) 0.3804(9) 0.047(4) Uani 1 1 d . . . . .
C15 C 0.6341(16) -0.138(3) 0.3211(10) 0.049(4) Uani 1 1 d . . . . .
H15 H 0.672080 -0.231397 0.299427 0.058 Uiso 1 1 calc R U . . .
C18 C 0.9031(18) 0.267(2) 0.4823(11) 0.048(4) Uani 1 1 d . . . . .
C20 C 1.0776(18) 0.333(3) 0.4033(11) 0.051(5) Uani 1 1 d . . . . .
H20 H 1.136346 0.344277 0.373501 0.061 Uiso 1 1 calc R U . . .
C21 C 0.9537(19) 0.403(2) 0.3697(11) 0.050(5) Uani 1 1 d . . . . .
C22 C 1.1121(18) 0.248(2) 0.4796(12) 0.055(5) Uani 1 1 d . . . . .
H22 H 1.198423 0.214890 0.506227 0.066 Uiso 1 1 calc R U . . .

loop_
_atom_site_aniso_label
_atom_site_aniso_U_11
_atom_site_aniso_U_22
_atom_site_aniso_U_33
_atom_site_aniso_U_23
_atom_site_aniso_U_13
_atom_site_aniso_U_12
Br1 0.0565(12) 0.0734(14) 0.0628(13) 0.0148(10) 0.0354(10) 0.0145(10)
Br2 0.0684(13) 0.0682(13) 0.0430(10) -0.0046(9) 0.0264(9) -0.0211(10)
Br3 0.0667(13) 0.0661(12) 0.0582(12) 0.0106(10) 0.0346(10) -0.0063(10)
Br4 0.0664(13) 0.0695(13) 0.0637(13) -0.0293(10) 0.0414(11) -0.0238(10)
N9 0.063(10) 0.043(8) 0.045(8) -0.005(7) 0.031(7) -0.014(7)
N12 0.052(9) 0.054(9) 0.054(9) -0.005(7) 0.024(8) -0.012(8)
C5 0.019(7) 0.059(10) 0.044(9) 0.007(8) 0.003(7) -0.013(7)
C6 0.034(8) 0.041(9) 0.030(8) 0.003(7) 0.007(7) -0.002(7)
C7 0.045(10) 0.041(9) 0.050(10) 0.003(8) 0.006(8) -0.017(8)
C8 0.071(12) 0.024(8) 0.033(8) -0.007(6) 0.018(8) -0.016(8)
C10 0.070(13) 0.059(12) 0.040(10) 0.018(9) 0.005(10) -0.027(11)
C11 0.065(13) 0.029(9) 0.074(13) 0.007(8) 0.027(11) -0.006(8)
C14 0.046(10) 0.066(12) 0.024(8) 0.015(8) 0.004(7) 0.002(9)
C15 0.040(10) 0.068(12) 0.026(8) -0.015(8) -0.005(7) 0.006(9)
C18 0.069(13) 0.036(9) 0.045(10) -0.011(8) 0.025(9) -0.015(9)
C20 0.051(11) 0.067(12) 0.048(10) -0.010(9) 0.033(9) -0.016(9)
C21 0.081(14) 0.036(9) 0.048(10) -0.018(8) 0.042(10) -0.014(9)
C22 0.052(11) 0.043(10) 0.067(13) -0.017(9) 0.014(10) -0.026(9)

loop_
_atom_type_symbol
_atom_type_description
_atom_type_scat_dispersion_real
_atom_type_scat_dispersion_imag
_atom_type_scat_source
C C 0.0033 0.0016 'International Tables Vol C Tables 4.2.6.8 and 6.1.1.4'
H H 0.0000 0.0000 'International Tables Vol C Tables 4.2.6.8 and 6.1.1.4'
Br Br -0.2901 2.4595 'International Tables Vol C Tables 4.2.6.8 and 6.1.1.4'
N N 0.0061 0.0033 'International Tables Vol C Tables 4.2.6.8 and 6.1.1.4'

loop_
_geom_angle_atom_site_label_1
_geom_angle_atom_site_label_2
_geom_angle_atom_site_label_3
_geom_angle
_geom_angle_site_symmetry_1
_geom_angle_site_symmetry_3
_geom_angle_publ_flag
N12 N9 C6 125.4(16) . . ?
N9 N12 C8 125.4(15) . . ?
C6 C5 C15 119.0(14) . . ?
C6 C5 Br4 122.4(12) . . ?
C15 C5 Br4 118.6(14) . . ?
C14 C6 C5 116.6(15) . . ?
C14 C6 N9 114.0(15) . . ?
C5 C6 N9 127.9(14) . . ?
C14 C7 C10 118.9(17) . . ?
C21 C8 C18 116.1(18) . . ?
C21 C8 N12 116.2(15) . . ?
C18 C8 N12 126.7(16) . . ?
C15 C10 C7 119.7(18) . . ?
C22 C11 C18 119.3(18) . . ?
C7 C14 C6 123.1(18) . . ?
C7 C14 Br1 118.0(14) . . ?
C6 C14 Br1 118.9(14) . . ?
C10 C15 C5 121.9(18) . . ?
C11 C18 C8 122.9(17) . . ?
C11 C18 Br2 118.3(14) . . ?
C8 C18 Br2 118.6(15) . . ?
C22 C20 C21 119.0(16) . . ?
C8 C21 C20 120.6(17) . . ?
C8 C21 Br3 119.4(15) . . ?
C20 C21 Br3 119.7(12) . . ?
C11 C22 C20 121.2(19) . . ?

loop_
_geom_bond_atom_site_label_1
_geom_bond_atom_site_label_2
_geom_bond_distance
_geom_bond_site_symmetry_2
_geom_bond_publ_flag
Br1 C14 1.900(19) . ?
Br2 C18 1.894(18) . ?
Br3 C21 1.855(18) . ?
Br4 C5 1.833(16) . ?
N9 N12 1.237(19) . ?
N9 C6 1.40(2) . ?
N12 C8 1.41(2) . ?
C5 C6 1.39(2) . ?
C5 C15 1.43(2) . ?
C6 C14 1.38(2) . ?
C7 C14 1.33(2) . ?
C7 C10 1.43(3) . ?
C8 C21 1.39(2) . ?
C8 C18 1.41(2) . ?
C10 C15 1.28(2) . ?
C11 C22 1.36(2) . ?
C11 C18 1.36(3) . ?
C20 C22 1.37(3) . ?
C20 C21 1.41(3) . ?

loop_
_geom_torsion_atom_site_label_1
_geom_torsion_atom_site_label_2
_geom_torsion_atom_site_label_3
_geom_torsion_atom_site_label_4
_geom_torsion
_geom_torsion_site_symmetry_1
_geom_torsion_site_symmetry_2
_geom_torsion_site_symmetry_3
_geom_torsion_site_symmetry_4
_geom_torsion_publ_flag
C6 N9 N12 C8 -1(3) . . . . ?
C15 C5 C6 C14 -9(2) . . . . ?
Br4 C5 C6 C14 169.6(11) . . . . ?
C15 C5 C6 N9 -174.4(15) . . . . ?
Br4 C5 C6 N9 4(2) . . . . ?
N12 N9 C6 C14 135.2(16) . . . . ?
N12 N9 C6 C5 -59(2) . . . . ?
N9 N12 C8 C21 129.5(17) . . . . ?
N9 N12 C8 C18 -63(2) . . . . ?
C14 C7 C10 C15 -4(3) . . . . ?
C10 C7 C14 C6 -2(3) . . . . ?
C10 C7 C14 Br1 -178.1(12) . . . . ?
C5 C6 C14 C7 8(2) . . . . ?
N9 C6 C14 C7 175.4(16) . . . . ?
C5 C6 C14 Br1 -175.2(11) . . . . ?
N9 C6 C14 Br1 -8.0(19) . . . . ?
C7 C10 C15 C5 3(3) . . . . ?
C6 C5 C15 C10 4(2) . . . . ?
Br4 C5 C15 C10 -175.0(14) . . . . ?
C22 C11 C18 C8 2(3) . . . . ?
C22 C11 C18 Br2 -171.9(13) . . . . ?
C21 C8 C18 C11 -5(2) . . . . ?
N12 C8 C18 C11 -172.6(16) . . . . ?
C21 C8 C18 Br2 169.1(11) . . . . ?
N12 C8 C18 Br2 1(2) . . . . ?
C18 C8 C21 C20 10(2) . . . . ?
N12 C8 C21 C20 178.5(15) . . . . ?
C18 C8 C21 Br3 -177.3(11) . . . . ?
N12 C8 C21 Br3 -8.4(19) . . . . ?
C22 C20 C21 C8 -12(2) . . . . ?
C22 C20 C21 Br3 175.4(12) . . . . ?
C18 C11 C22 C20 -4(3) . . . . ?
C21 C20 C22 C11 9(3) . . . . ?
